data_4100302
_journal_name_full 'Journal of the American Chemical Society'
_journal_year 2005
_chemical_formula_sum 'C46 H56 N2 Zr2'
_chemical_formula_weight 819.37
_space_group_IT_number 15
_symmetry_cell_setting monoclinic
_symmetry_space_group_name_Hall '-C 2yc'
_symmetry_space_group_name_H-M 'C 1 2/c 1'
_cell_angle_alpha 90.00
_cell_angle_beta 110.735(3)
_cell_angle_gamma 90.00
_cell_formula_units_Z 8
_cell_length_a 34.2735(19)
_cell_length_b 10.1637(7)
_cell_length_c 24.2411(15)
_cell_measurement_temperature 173(2)
_cell_volume 7897.3(9)
_diffrn_ambient_temperature 173(2)
_exptl_crystal_density_diffrn 1.378
_cod_depositor_comments
;
The following automatic conversions were performed:
'_symmetry_cell_setting' value 'Monoclinic' changed to 'monoclinic'
according to '/home/saulius/struct/CIF-dictionaries/cif_core.dic'
dictionary named 'cif_core.dic' version 2.4.1 from 2010-06-29.

Automatic conversion script
Id: cif_fix_enum 1527 2010-12-29 10:47:43Z saulius 
;
_cod_original_sg_symbol_H-M 'C 2/c'
_cod_database_code 4100302

loop_
_symmetry_equiv_pos_as_xyz
'x, y, z'
'-x, y, -z+1/2'
'x+1/2, y+1/2, z'
'-x+1/2, y+1/2, -z+1/2'
'-x, -y, -z'
'x, -y, z-1/2'
'-x+1/2, -y+1/2, -z'
'x+1/2, -y+1/2, z-1/2'

loop_
_atom_site_label
_atom_site_type_symbol
_atom_site_fract_x
_atom_site_fract_y
_atom_site_fract_z
_atom_site_U_iso_or_equiv
_atom_site_adp_type
_atom_site_occupancy
_atom_site_symmetry_multiplicity
_atom_site_calc_flag
_atom_site_refinement_flags
_atom_site_disorder_assembly
_atom_site_disorder_group
Zr1 Zr 0.098469(5) 1.030511(18) 0.424695(7) 0.01897(5) Uani 1 1 d . . .
Zr2 Zr 0.167689(5) 0.906773(17) 0.334588(7) 0.01775(5) Uani 1 1 d . . .
N1 N 0.14127(4) 1.03368(14) 0.38026(6) 0.0202(3) Uani 1 1 d . . .
N2 N 0.12794(4) 0.90665(14) 0.38294(7) 0.0218(3) Uani 1 1 d . . .
C1 C 0.03887(5) 0.8672(2) 0.41512(9) 0.0285(5) Uani 1 1 d . . .
C2 C 0.02502(5) 0.9917(2) 0.42626(9) 0.0258(4) Uani 1 1 d . . .
H2 H 0.0207(6) 1.0189(19) 0.4601(9) 0.032(6) Uiso 1 1 d . . .
C3 C 0.02037(5) 1.0766(2) 0.37818(8) 0.0255(4) Uani 1 1 d . . .
C4 C 0.03110(5) 1.0008(2) 0.33619(9) 0.0264(4) Uani 1 1 d . . .
H4 H 0.0296(5) 1.0320(18) 0.2998(8) 0.019(5) Uiso 1 1 d . . .
C5 C 0.04116(5) 0.8725(2) 0.35756(9) 0.0279(5) Uani 1 1 d . . .
C6 C 0.09815(5) 1.16817(19) 0.51494(8) 0.0226(4) Uani 1 1 d . . .
C7 C 0.12493(6) 1.05937(19) 0.53628(8) 0.0241(4) Uani 1 1 d . . .
C8 C 0.16001(5) 1.0758(2) 0.51856(8) 0.0263(4) Uani 1 1 d . . .
C9 C 0.15400(6) 1.1920(2) 0.48484(8) 0.0262(4) Uani 1 1 d . . .
C10 C 0.11520(6) 1.24776(19) 0.48073(8) 0.0251(4) Uani 1 1 d . . .
C11 C 0.19050(6) 0.70919(19) 0.40717(9) 0.0264(4) Uani 1 1 d . . .
C12 C 0.18437(6) 0.65938(18) 0.34951(9) 0.0266(4) Uani 1 1 d . . .
C13 C 0.21564(6) 0.71515(18) 0.33148(9) 0.0246(4) Uani 1 1 d . . .
H13 H 0.2200(5) 0.6956(17) 0.2961(8) 0.019(5) Uiso 1 1 d . . .
C14 C 0.23996(5) 0.80259(18) 0.37513(8) 0.0224(4) Uani 1 1 d . . .
C15 C 0.22364(6) 0.79815(19) 0.42176(9) 0.0233(4) Uani 1 1 d . . .
H15 H 0.2352(5) 0.8390(18) 0.4579(8) 0.019(5) Uiso 1 1 d . . .
C16 C 0.17598(5) 1.09705(18) 0.27127(8) 0.0229(4) Uani 1 1 d . . .
C17 C 0.18883(5) 0.98482(19) 0.24713(8) 0.0232(4) Uani 1 1 d . . .
C18 C 0.15430(6) 0.90019(19) 0.22421(8) 0.0242(4) Uani 1 1 d . . .
C19 C 0.11911(5) 0.9634(2) 0.23129(8) 0.0247(4) Uani 1 1 d . . .
C20 C 0.13231(6) 1.08498(19) 0.25900(8) 0.0237(4) Uani 1 1 d . . .
C21 C 0.04546(8) 0.7469(2) 0.45280(13) 0.0377(5) Uani 1 1 d . . .
H21C H 0.0711(9) 0.705(3) 0.4555(12) 0.076(9) Uiso 1 1 d . . .
H21B H 0.0509(8) 0.763(2) 0.4903(12) 0.054(8) Uiso 1 1 d . . .
H21A H 0.0245(8) 0.686(3) 0.4416(11) 0.066(8) Uiso 1 1 d . . .
C22 C 0.04931(8) 0.7563(3) 0.32546(12) 0.0384(6) Uani 1 1 d . . .
H22C H 0.0249(9) 0.709(3) 0.3074(12) 0.073(9) Uiso 1 1 d . . .
H22B H 0.0582(8) 0.773(3) 0.2945(12) 0.065(8) Uiso 1 1 d . . .
H22A H 0.0696(10) 0.697(3) 0.3493(14) 0.094(11) Uiso 1 1 d . . .
C23 C 0.00246(5) 1.2090(2) 0.36927(8) 0.0277(4) Uani 1 1 d . . .
C24 C 0.00955(6) 1.2992(2) 0.33046(10) 0.0362(5) Uani 1 1 d . . .
H24 H 0.0272(6) 1.2738(19) 0.3093(9) 0.029(5) Uiso 1 1 d . . .
C25 C -0.00839(8) 1.4224(3) 0.32276(12) 0.0481(6) Uani 1 1 d . . .
H25 H -0.0034(8) 1.478(3) 0.2976(11) 0.062(9) Uiso 1 1 d . . .
C26 C -0.03358(8) 1.4604(3) 0.35363(12) 0.0511(7) Uani 1 1 d . . .
H26 H -0.0449(7) 1.541(2) 0.3462(10) 0.051(7) Uiso 1 1 d . . .
C27 C -0.04091(7) 1.3735(3) 0.39158(11) 0.0451(6) Uani 1 1 d . . .
H27 H -0.0567(8) 1.401(2) 0.4114(11) 0.054(8) Uiso 1 1 d . . .
C28 C -0.02368(6) 1.2496(2) 0.39907(10) 0.0349(5) Uani 1 1 d . . .
H28 H -0.0298(6) 1.196(2) 0.4214(9) 0.030(6) Uiso 1 1 d . . .
C29 C 0.06202(6) 1.2063(3) 0.53294(11) 0.0335(5) Uani 1 1 d . . .
H29C H 0.0399(7) 1.248(2) 0.5024(10) 0.046(7) Uiso 1 1 d . . .
H29B H 0.0503(6) 1.127(2) 0.5468(9) 0.033(6) Uiso 1 1 d . . .
H29A H 0.0715(7) 1.265(2) 0.5660(10) 0.039(6) Uiso 1 1 d . . .
C30 C 0.11997(8) 0.9523(2) 0.57592(11) 0.0362(5) Uani 1 1 d . . .
H30C H 0.1339(6) 0.970(2) 0.6145(10) 0.040(6) Uiso 1 1 d . . .
H30B H 0.1273(7) 0.870(3) 0.5633(10) 0.053(7) Uiso 1 1 d . . .
H30A H 0.0913(8) 0.947(2) 0.5741(10) 0.049(7) Uiso 1 1 d . . .
C31 C 0.19880(7) 0.9933(3) 0.53785(13) 0.0423(6) Uani 1 1 d . . .
H31C H 0.1939(10) 0.915(3) 0.5426(14) 0.087(12) Uiso 1 1 d . . .
H31B H 0.2206(8) 1.033(2) 0.5747(12) 0.063(8) Uiso 1 1 d . . .
H31 H 0.2087(8) 0.989(2) 0.5069(11) 0.053(8) Uiso 1 1 d . . .
C32 C 0.18463(8) 1.2534(3) 0.46080(12) 0.0416(6) Uani 1 1 d . . .
H32C H 0.2042(7) 1.179(2) 0.4530(10) 0.054(7) Uiso 1 1 d . . .
H32B H 0.2037(8) 1.311(3) 0.4885(12) 0.072(9) Uiso 1 1 d . . .
H32A H 0.1739(9) 1.297(3) 0.4236(14) 0.092(11) Uiso 1 1 d . . .
C33 C 0.09829(8) 1.3785(2) 0.45380(11) 0.0376(5) Uani 1 1 d . . .
H33C H 0.1040(8) 1.395(2) 0.4172(12) 0.059(8) Uiso 1 1 d . . .
H33B H 0.1105(7) 1.448(2) 0.4795(10) 0.049(7) Uiso 1 1 d . . .
H33A H 0.0688(8) 1.387(2) 0.4447(10) 0.056(7) Uiso 1 1 d . . .
C34 C 0.16798(8) 0.6628(3) 0.44619(11) 0.0359(5) Uani 1 1 d . . .
H34C H 0.1377(9) 0.657(3) 0.4250(11) 0.069(8) Uiso 1 1 d . . .
H34B H 0.1712(8) 0.727(3) 0.4776(13) 0.077(9) Uiso 1 1 d . . .
H34A H 0.1780(7) 0.584(3) 0.4629(10) 0.051(7) Uiso 1 1 d . . .
C35 C 0.15339(8) 0.5561(3) 0.31795(14) 0.0406(6) Uani 1 1 d . . .
H35C H 0.1534(8) 0.546(3) 0.2836(12) 0.058(9) Uiso 1 1 d . . .
H35B H 0.1601(9) 0.475(4) 0.3352(13) 0.090(11) Uiso 1 1 d . . .
H35A H 0.1295(10) 0.574(3) 0.3181(12) 0.072(9) Uiso 1 1 d . . .
C36 C 0.27832(5) 0.87048(19) 0.37711(8) 0.0235(4) Uani 1 1 d . . .
C37 C 0.28853(6) 0.9947(2) 0.40243(9) 0.0281(4) Uani 1 1 d . . .
H37 H 0.2702(6) 1.042(2) 0.4181(9) 0.034(6) Uiso 1 1 d . . .
C38 C 0.32488(6) 1.0563(2) 0.40465(9) 0.0338(5) Uani 1 1 d . . .
H38 H 0.3306(6) 1.148(2) 0.4190(8) 0.026(5) Uiso 1 1 d . . .
C39 C 0.35193(6) 0.9938(2) 0.38189(10) 0.0352(5) Uani 1 1 d . . .
H39 H 0.3768(7) 1.040(2) 0.3836(9) 0.040(6) Uiso 1 1 d . . .
C40 C 0.34234(6) 0.8718(2) 0.35698(10) 0.0332(5) Uani 1 1 d . . .
H40 H 0.3612(6) 0.831(2) 0.3415(9) 0.037(6) Uiso 1 1 d . . .
C41 C 0.30580(6) 0.8098(2) 0.35431(9) 0.0279(4) Uani 1 1 d . . .
H41 H 0.2995(5) 0.7176(19) 0.3368(8) 0.020(5) Uiso 1 1 d . . .
C42 C 0.20215(7) 1.2137(2) 0.29948(11) 0.0325(5) Uani 1 1 d . . .
H42C H 0.1980(7) 1.244(2) 0.3357(11) 0.055(7) Uiso 1 1 d . . .
H42B H 0.2322(8) 1.192(2) 0.3128(10) 0.057(7) Uiso 1 1 d . . .
H42A H 0.1990(7) 1.286(2) 0.2744(10) 0.040(6) Uiso 1 1 d . . .
C43 C 0.23020(7) 0.9666(3) 0.24041(11) 0.0319(5) Uani 1 1 d . . .
H43C H 0.2520(7) 1.011(2) 0.2714(10) 0.040(6) Uiso 1 1 d . . .
H43B H 0.2375(8) 0.879(3) 0.2443(11) 0.056(8) Uiso 1 1 d . . .
H43A H 0.2295(6) 0.998(2) 0.2050(10) 0.040(6) Uiso 1 1 d . . .
C44 C 0.15229(8) 0.7775(2) 0.18900(11) 0.0364(5) Uani 1 1 d . . .
H44C H 0.1344(8) 0.706(3) 0.1964(11) 0.064(8) Uiso 1 1 d . . .
H44B H 0.1433(7) 0.797(2) 0.1482(11) 0.043(6) Uiso 1 1 d . . .
H44A H 0.1800(8) 0.736(2) 0.1982(11) 0.061(8) Uiso 1 1 d . . .
C45 C 0.07489(6) 0.9160(3) 0.20375(11) 0.0373(6) Uani 1 1 d . . .
H45C H 0.0591(7) 0.950(2) 0.2272(10) 0.042(6) Uiso 1 1 d . . .
H45B H 0.0724(8) 0.821(3) 0.2055(12) 0.072(9) Uiso 1 1 d . . .
H45A H 0.0621(8) 0.941(3) 0.1631(13) 0.070(9) Uiso 1 1 d . . .
C46 C 0.10507(7) 1.1928(2) 0.26761(12) 0.0342(5) Uani 1 1 d . . .
H46C H 0.0793(8) 1.159(2) 0.2677(10) 0.052(7) Uiso 1 1 d . . .
H46B H 0.1129(9) 1.229(3) 0.3061(13) 0.079(10) Uiso 1 1 d . . .
H46A H 0.0949(8) 1.252(3) 0.2365(12) 0.067(9) Uiso 1 1 d . . .

loop_
_atom_site_aniso_label
_atom_site_aniso_U_11
_atom_site_aniso_U_22
_atom_site_aniso_U_33
_atom_site_aniso_U_23
_atom_site_aniso_U_13
_atom_site_aniso_U_12
Zr1 0.01695(8) 0.02428(10) 0.01625(10) -0.00148(8) 0.00655(7) -0.00171(7)
Zr2 0.01767(8) 0.01892(10) 0.01710(10) 0.00148(7) 0.00671(7) 0.00219(7)
N1 0.0210(7) 0.0209(8) 0.0198(8) -0.0009(7) 0.0086(6) -0.0029(6)
N2 0.0212(7) 0.0204(8) 0.0242(9) 0.0012(7) 0.0085(6) -0.0022(6)
C1 0.0232(9) 0.0340(12) 0.0303(12) -0.0056(9) 0.0121(8) -0.0101(8)
C2 0.0198(8) 0.0364(12) 0.0244(11) -0.0049(9) 0.0117(8) -0.0067(8)
C3 0.0146(8) 0.0372(12) 0.0237(11) -0.0026(9) 0.0053(7) -0.0054(8)
C4 0.0179(8) 0.0409(13) 0.0177(11) -0.0015(9) 0.0029(8) -0.0055(8)
C5 0.0202(9) 0.0386(12) 0.0251(11) -0.0105(9) 0.0083(8) -0.0088(8)
C6 0.0241(9) 0.0277(10) 0.0151(9) -0.0028(8) 0.0057(7) -0.0011(8)
C7 0.0275(9) 0.0279(11) 0.0154(10) -0.0015(8) 0.0057(8) -0.0003(8)
C8 0.0229(9) 0.0333(11) 0.0192(10) -0.0061(9) 0.0032(8) 0.0019(8)
C9 0.0253(9) 0.0336(12) 0.0195(10) -0.0098(9) 0.0075(8) -0.0107(8)
C10 0.0270(9) 0.0250(10) 0.0194(10) -0.0046(8) 0.0033(8) -0.0030(8)
C11 0.0283(9) 0.0225(10) 0.0282(11) 0.0089(9) 0.0096(8) 0.0069(8)
C12 0.0289(9) 0.0183(10) 0.0322(12) 0.0027(9) 0.0101(8) 0.0040(8)
C13 0.0278(9) 0.0217(10) 0.0235(11) 0.0009(9) 0.0081(8) 0.0095(8)
C14 0.0212(8) 0.0216(10) 0.0232(10) 0.0037(8) 0.0064(7) 0.0079(7)
C15 0.0251(9) 0.0259(11) 0.0170(10) 0.0034(9) 0.0052(8) 0.0072(8)
C16 0.0270(9) 0.0231(10) 0.0209(10) 0.0064(8) 0.0114(8) 0.0035(8)
C17 0.0251(9) 0.0277(11) 0.0191(10) 0.0063(8) 0.0107(8) 0.0067(8)
C18 0.0290(9) 0.0293(11) 0.0139(9) 0.0026(8) 0.0073(8) 0.0055(8)
C19 0.0231(9) 0.0342(12) 0.0158(10) 0.0045(9) 0.0057(7) 0.0031(8)
C20 0.0274(9) 0.0264(10) 0.0198(10) 0.0092(9) 0.0115(8) 0.0088(8)
C21 0.0446(13) 0.0342(13) 0.0402(16) -0.0001(12) 0.0224(12) -0.0079(11)
C22 0.0373(12) 0.0431(15) 0.0368(14) -0.0153(12) 0.0154(11) -0.0146(11)
C23 0.0179(8) 0.0385(12) 0.0227(11) -0.0019(9) 0.0024(8) -0.0032(8)
C24 0.0329(11) 0.0431(14) 0.0306(13) -0.0012(11) 0.0088(10) -0.0029(10)
C25 0.0524(14) 0.0439(16) 0.0421(16) 0.0101(13) 0.0093(12) 0.0007(12)
C26 0.0515(15) 0.0416(16) 0.0505(17) -0.0003(14) 0.0060(13) 0.0115(13)
C27 0.0340(12) 0.0576(17) 0.0413(15) -0.0020(13) 0.0105(11) 0.0130(11)
C28 0.0267(10) 0.0445(14) 0.0325(13) 0.0036(11) 0.0094(9) 0.0026(10)
C29 0.0263(10) 0.0442(14) 0.0302(13) -0.0118(12) 0.0104(10) 0.0013(10)
C30 0.0519(14) 0.0337(14) 0.0206(12) 0.0021(11) 0.0100(11) -0.0010(11)
C31 0.0271(11) 0.0517(18) 0.0399(16) -0.0117(13) 0.0017(11) 0.0122(11)
C32 0.0385(12) 0.0525(16) 0.0395(15) -0.0142(13) 0.0209(11) -0.0215(12)
C33 0.0452(14) 0.0281(13) 0.0321(14) -0.0010(11) 0.0046(11) -0.0029(10)
C34 0.0429(13) 0.0296(13) 0.0387(14) 0.0106(12) 0.0187(11) 0.0031(11)
C35 0.0437(14) 0.0267(13) 0.0515(18) -0.0060(13) 0.0167(13) -0.0051(11)
C36 0.0221(8) 0.0275(11) 0.0176(10) 0.0035(8) 0.0027(7) 0.0047(8)
C37 0.0284(9) 0.0308(12) 0.0235(11) 0.0015(9) 0.0073(8) 0.0038(8)
C38 0.0353(11) 0.0314(12) 0.0287(12) -0.0001(10) 0.0040(9) -0.0038(9)
C39 0.0251(10) 0.0404(14) 0.0363(13) 0.0083(11) 0.0061(9) -0.0022(9)
C40 0.0243(9) 0.0382(13) 0.0379(13) 0.0071(10) 0.0120(9) 0.0072(9)
C41 0.0260(9) 0.0298(12) 0.0264(11) 0.0038(9) 0.0075(8) 0.0065(8)
C42 0.0393(12) 0.0281(12) 0.0326(13) 0.0045(11) 0.0160(10) -0.0034(10)
C43 0.0306(11) 0.0404(14) 0.0301(13) 0.0121(12) 0.0173(10) 0.0115(10)
C44 0.0473(13) 0.0365(13) 0.0228(13) -0.0025(11) 0.0090(10) 0.0059(11)
C45 0.0248(10) 0.0560(17) 0.0266(13) 0.0011(12) 0.0036(9) -0.0028(10)
C46 0.0368(12) 0.0374(13) 0.0342(14) 0.0118(12) 0.0197(10) 0.0188(10)

loop_
_geom_bond_atom_site_label_1
_geom_bond_atom_site_label_2
_geom_bond_distance
_geom_bond_site_symmetry_2
_geom_bond_publ_flag
Zr1 N2 2.0864(15) . ?
Zr1 N1 2.1053(14) . ?
Zr1 C8 2.5376(18) . ?
Zr1 C9 2.5450(18) . ?
Zr1 C7 2.5471(18) . ?
Zr1 C10 2.5491(19) . ?
Zr1 C3 2.5531(17) . ?
Zr1 C4 2.5531(18) . ?
Zr1 C2 2.5616(17) . ?
Zr1 C1 2.5777(18) . ?
Zr1 C6 2.6001(18) . ?
Zr1 C5 2.6118(18) . ?
Zr2 N2 2.0882(15) . ?
Zr2 N1 2.1022(14) . ?
Zr2 C19 2.5339(18) . ?
Zr2 C16 2.5467(18) . ?
Zr2 C15 2.5479(18) . ?
Zr2 C14 2.5493(17) . ?
Zr2 C18 2.5505(18) . ?
Zr2 C20 2.5564(18) . ?
Zr2 C13 2.5665(18) . ?
Zr2 C12 2.5755(19) . ?
Zr2 C17 2.5956(18) . ?
Zr2 C11 2.6011(18) . ?
N1 N2 1.3787(19) . ?
C1 C2 1.411(3) . ?
C1 C5 1.426(3) . ?
C1 C21 1.495(3) . ?
C2 C3 1.413(3) . ?
C3 C4 1.425(3) . ?
C3 C23 1.462(3) . ?
C4 C5 1.400(3) . ?
C5 C22 1.494(3) . ?
C6 C7 1.413(3) . ?
C6 C10 1.424(3) . ?
C6 C29 1.502(3) . ?
C7 C8 1.423(3) . ?
C7 C30 1.501(3) . ?
C8 C9 1.409(3) . ?
C8 C31 1.500(3) . ?
C9 C10 1.416(3) . ?
C9 C32 1.505(3) . ?
C10 C33 1.503(3) . ?
C11 C15 1.396(3) . ?
C11 C12 1.430(3) . ?
C11 C34 1.493(3) . ?
C12 C13 1.412(3) . ?
C12 C35 1.496(3) . ?
C13 C14 1.407(3) . ?
C14 C15 1.428(3) . ?
C14 C36 1.471(2) . ?
C16 C17 1.421(3) . ?
C16 C20 1.424(2) . ?
C16 C42 1.498(3) . ?
C17 C18 1.408(3) . ?
C17 C43 1.495(2) . ?
C18 C19 1.429(2) . ?
C18 C44 1.499(3) . ?
C19 C20 1.403(3) . ?
C19 C45 1.503(3) . ?
C20 C46 1.501(3) . ?
C23 C28 1.398(3) . ?
C23 C24 1.395(3) . ?
C24 C25 1.378(3) . ?
C25 C26 1.383(4) . ?
C26 C27 1.362(4) . ?
C27 C28 1.375(3) . ?
C36 C41 1.393(3) . ?
C36 C37 1.393(3) . ?
C37 C38 1.379(3) . ?
C38 C39 1.389(3) . ?
C39 C40 1.367(3) . ?
C40 C41 1.383(3) . ?
